data_7201882
loop_
_publ_author_name
'Ashmore, Jason'
'Bishop, Roger'
'Craig, Donald C.'
'Scudder, Marcia L.'

_publ_section_title
;
 Synthesis and inclusion properties of new nitrated C2&#x2212;
 symmetric diquinoline hosts
;
_journal_issue 7
_journal_name_full CrystEngComm
_journal_page_first 839
_journal_paper_doi 10.1039/b717948k
_journal_volume 10
_journal_year 2008
_chemical_formula_moiety 'C23 H16 N4 O4, 0.5(C7 H8)'
_chemical_formula_sum 'C26.5 H20 N4 O4'
_chemical_formula_weight 458.5
_space_group_crystal_system orthorhombic
_space_group_IT_number 56
_space_group_name_H-M_alt 'P c c n'
_symmetry_space_group_name_Hall '-P 2ab 2ac'
_symmetry_space_group_name_H-M 'P c c n'
_atom_type_scat_source 'International Tables for X-ray Crystallography, Vol. IV'
_audit_creation_method 'RAELSPUB and manual entry'
_cell_angle_alpha 90
_cell_angle_beta 90
_cell_angle_gamma 90
_cell_formula_units_Z 8
_cell_length_a 16.642(6)
_cell_length_b 19.026(8)
_cell_length_c 13.490(3)
_cell_measurement_reflns_used 11
_cell_measurement_temperature 294
_cell_measurement_theta_max 11
_cell_measurement_theta_min 10
_cell_volume 4271(3)
_computing_cell_refinement 'CAD4 Version 5.0, (Schagen et al, 1989)'
_computing_data_collection 'CAD4 Version 5.0, (Schagen et al, 1989)'
_computing_data_reduction 'Local program'
_computing_molecular_graphics 'ORTEP-II, (Johnson, 1976)'
_computing_publication_material 'Local programs'
_computing_structure_refinement 'RAELS, (Rae, 1996)'
_computing_structure_solution 'SIR92 (Altomare et al, 1994)'
_diffrn_measured_fraction_theta_full 1.00
_diffrn_measured_fraction_theta_max 1.00
_diffrn_measurement_device_type 'Nonius CAD-4'
_diffrn_measurement_method \w--2\q
_diffrn_radiation_probe x-ray
_diffrn_radiation_type 'Mo K\a'
_diffrn_radiation_wavelength 0.71073
_diffrn_reflns_limit_h_max 19
_diffrn_reflns_limit_h_min 0
_diffrn_reflns_limit_k_max 22
_diffrn_reflns_limit_k_min 0
_diffrn_reflns_limit_l_max 16
_diffrn_reflns_limit_l_min 0
_diffrn_reflns_number 3740
_diffrn_reflns_theta_full 25
_diffrn_reflns_theta_max 25
_diffrn_standards_decay_% 0
_diffrn_standards_interval_time 30
_diffrn_standards_number 1
_exptl_absorpt_coefficient_mu 0.097
_exptl_absorpt_correction_type none
_exptl_crystal_colour colourless
_exptl_crystal_density_diffrn 1.43
_exptl_crystal_density_method 'not measured'
_exptl_crystal_description irregular
_exptl_crystal_F_000 1912.0
_exptl_crystal_size_rad 0.12
_refine_diff_density_max 0.98
_refine_diff_density_min -0.59
_refine_ls_extinction_method none
_refine_ls_goodness_of_fit_ref 1.74
_refine_ls_hydrogen_treatment noref
_refine_ls_number_parameters 166
_refine_ls_number_reflns 1641
_refine_ls_R_factor_gt 0.069
_refine_ls_shift/su_max 0.001
_refine_ls_structure_factor_coef F
_refine_ls_weighting_details 'w = 1/[\s^2^(F) + 0.0004F^2^]'
_refine_ls_weighting_scheme calc
_refine_ls_wR_factor_ref 0.072
_reflns_number_gt 1641
_reflns_number_total 3739
_reflns_threshold_expression I>2\s(I)
_cod_data_source_file b717948k.txt
_cod_data_source_block drb314
_cod_original_cell_volume 4271(2)
_cod_database_code 7201882

loop_
_space_group_symop_id
_space_group_symop_operation_xyz
1 x,y,z
2 1/2-x,1/2-y,z
3 1/2+x,-y,1/2-z
4 -x,1/2+y,1/2-z
5 -x,-y,-z
6 1/2+x,1/2+y,-z
7 1/2-x,y,1/2+z
8 x,1/2-y,1/2+z

loop_
_atom_site_label
_atom_site_fract_x
_atom_site_fract_y
_atom_site_fract_z
_atom_site_U_iso_or_equiv
_atom_site_adp_type
_atom_site_type_symbol
_atom_site_occupancy
O1 0.6175(3) 0.6469(3) 0.0729(4) 0.091(2) Uani O 1.0
O2 0.6367(4) 0.7432(3) 0.1472(4) 0.102(2) Uani O 1.0
O3 0.0912(5) 0.6225(4) 0.4418(5) 0.189(5) Uani O 1.0
O4 0.0271(4) 0.7084(3) 0.3952(4) 0.121(2) Uani O 1.0
N1 0.4706(3) 0.5079(2) 0.3525(3) 0.0397(7) Uani N 1.0
N2 0.2105(3) 0.5292(2) 0.1109(3) 0.0474(7) Uani N 1.0
N3 0.6157(3) 0.6832(3) 0.1473(4) 0.057(2) Uani N 1.0
N4 0.0676(4) 0.6575(3) 0.3792(5) 0.074(2) Uani N 1.0
C1 0.3706(3) 0.4256(3) 0.2973(4) 0.0422(8) Uani C 1.0
C2 0.4305(3) 0.4838(3) 0.2752(4) 0.0385(7) Uani C 1.0
C3 0.4389(3) 0.5117(3) 0.1781(4) 0.0398(6) Uani C 1.0
C4 0.3880(3) 0.4851(3) 0.0933(4) 0.0461(6) Uani C 1.0
C5 0.3150(3) 0.4429(3) 0.1295(4) 0.0463(6) Uani C 1.0
C6 0.2537(4) 0.4922(3) 0.1748(4) 0.0427(6) Uani C 1.0
C7 0.2446(3) 0.4989(3) 0.2787(4) 0.0407(6) Uani C 1.0
C8 0.2960(3) 0.4559(3) 0.3494(4) 0.0426(8) Uani C 1.0
C9 0.3440(3) 0.3872(3) 0.2034(4) 0.0471(9) Uani C 1.0
C10 0.5232(3) 0.5621(3) 0.3387(4) 0.0398(6) Uani C 1.0
C11 0.5626(3) 0.5879(3) 0.4238(4) 0.0460(7) Uani C 1.0
C12 0.6125(4) 0.6448(3) 0.4178(4) 0.0499(9) Uani C 1.0
C13 0.6283(3) 0.6759(3) 0.3247(5) 0.049(1) Uani C 1.0
C14 0.5933(3) 0.6496(3) 0.2422(4) 0.0447(8) Uani C 1.0
C15 0.5388(3) 0.5926(3) 0.2439(4) 0.0400(6) Uani C 1.0
C16 0.4929(3) 0.5647(3) 0.1634(4) 0.0410(6) Uani C 1.0
C17 0.1566(3) 0.5771(3) 0.1467(5) 0.0482(7) Uani C 1.0
C18 0.1134(4) 0.6165(3) 0.0761(5) 0.058(1) Uani C 1.0
C19 0.0597(4) 0.6669(3) 0.1050(5) 0.063(2) Uani C 1.0
C20 0.0470(3) 0.6793(3) 0.2057(5) 0.060(1) Uani C 1.0
C21 0.0867(4) 0.6410(3) 0.2748(5) 0.0530(7) Uani C 1.0
C22 0.1435(3) 0.5880(3) 0.2495(4) 0.0461(6) Uani C 1.0
C23 0.1903(3) 0.5469(3) 0.3148(4) 0.0432(6) Uani C 1.0
C1T 0.7796(7) 0.2739(6) 0.2591(6) 0.093(4) Uani C 0.5
C2T 0.7349(9) 0.2367(6) 0.3304(9) 0.079(4) Uani C 0.5
C3T 0.6791(7) 0.1881(6) 0.3018(11) 0.072(4) Uani C 0.5
C4T 0.6655(7) 0.1744(6) 0.2050(8) 0.072(4) Uani C 0.5
C5T 0.7073(8) 0.2091(7) 0.1344(11) 0.083(6) Uani C 0.5
C6T 0.7637(7) 0.2582(7) 0.1590(9) 0.097(5) Uani C 0.5
C7T 0.8407(11) 0.3272(9) 0.2880(12) 0.168(6) Uani C 0.5
HC1 0.3966 0.3908 0.3427 0.047 Uani H 1.0
H1C4 0.4218 0.4542 0.0501 0.053 Uani H 1.0
H2C4 0.3685 0.5263 0.0539 0.049 Uani H 1.0
HC5 0.2900 0.4186 0.0714 0.054 Uani H 1.0
H1C8 0.2631 0.4162 0.3761 0.048 Uani H 1.0
H2C8 0.3139 0.4867 0.4052 0.043 Uani H 1.0
H1C9 0.2992 0.3540 0.2192 0.051 Uani H 1.0
H2C9 0.3902 0.3605 0.1747 0.051 Uani H 1.0
HC11 0.5539 0.5643 0.4892 0.051 Uani H 1.0
HC12 0.6378 0.6643 0.4791 0.058 Uani H 1.0
HC13 0.6653 0.7172 0.3198 0.054 Uani H 1.0
HC16 0.5006 0.5842 0.0953 0.046 Uani H 1.0
HC18 0.1222 0.6075 0.0039 0.065 Uani H 1.0
HC19 0.0297 0.6947 0.0541 0.073 Uani H 1.0
HC20 0.0085 0.7167 0.2270 0.067 Uani H 1.0
HC23 0.1838 0.5528 0.3880 0.047 Uani H 1.0
HC2T 0.7439 0.2460 0.4025 0.112 Uani H 0.5
HC3T 0.6479 0.1621 0.3534 0.106 Uani H 0.5
HC4T 0.6244 0.1386 0.1855 0.102 Uani H 0.5
HC5T 0.6968 0.1986 0.0630 0.120 Uani H 0.5
HC6T 0.7940 0.2833 0.1056 0.149 Uani H 0.5

loop_
_atom_site_aniso_label
_atom_site_aniso_U_11
_atom_site_aniso_U_22
_atom_site_aniso_U_33
_atom_site_aniso_U_12
_atom_site_aniso_U_13
_atom_site_aniso_U_23
_atom_site_aniso_type_symbol
O1 0.116(4) 0.098(4) 0.060(3) -0.035(4) 0.013(3) -0.007(3) O
O2 0.154(5) 0.064(3) 0.088(4) -0.038(4) 0.025(4) 0.005(4) O
O3 0.305(9) 0.178(7) 0.084(5) 0.179(7) 0.081(5) 0.058(4) O
O4 0.113(5) 0.125(5) 0.125(5) 0.049(4) -0.001(4) -0.047(4) O
N1 0.0391(7) 0.0441(8) 0.036(1) 0.0012(5) -0.0020(6) 0.0002(8) N
N2 0.0450(7) 0.052(1) 0.0454(8) 0.0009(7) -0.0101(8) -0.0050(8) N
N3 0.060(4) 0.050(4) 0.060(4) -0.009(3) 0.021(3) -0.001(4) N
N4 0.050(4) 0.066(5) 0.105(6) 0.008(4) 0.014(4) -0.013(4) N
C1 0.0378(7) 0.0419(9) 0.047(1) 0.0013(6) -0.0004(8) -0.0003(8) C
C2 0.0374(7) 0.0416(9) 0.037(1) 0.0015(6) 0.0001(6) -0.0026(8) C
C3 0.0400(7) 0.0458(9) 0.034(1) 0.0016(6) 0.0021(7) -0.0059(8) C
C4 0.0469(9) 0.056(1) 0.036(1) 0.0014(7) 0.0003(7) -0.012(1) C
C5 0.0437(9) 0.0501(9) 0.045(1) 0.0015(7) -0.0038(8) -0.013(1) C
C6 0.0402(7) 0.0453(8) 0.0425(8) 0.0013(6) -0.0045(7) -0.0062(7) C
C7 0.0373(7) 0.0420(8) 0.0429(8) 0.0013(6) 0.0005(6) -0.0018(7) C
C8 0.0391(7) 0.0448(9) 0.044(1) 0.0009(7) 0.0023(8) 0.003(1) C
C9 0.039(1) 0.0435(9) 0.058(2) 0.0017(6) -0.002(1) -0.0099(9) C
C10 0.0385(7) 0.0432(8) 0.0378(8) 0.0014(5) -0.0027(6) -0.0023(7) C
C11 0.0440(7) 0.051(1) 0.0433(8) 0.0010(6) -0.0088(7) -0.0040(7) C
C12 0.0437(8) 0.050(1) 0.056(1) 0.0010(8) -0.011(1) -0.008(1) C
C13 0.0383(7) 0.0429(9) 0.064(2) 0.0011(8) -0.0046(9) -0.004(1) C
C14 0.0376(7) 0.043(1) 0.054(1) 0.0011(7) 0.0021(7) 0.000(1) C
C15 0.0375(7) 0.0425(8) 0.0401(8) 0.0014(6) 0.0019(7) -0.0019(7) C
C16 0.0407(7) 0.048(1) 0.0346(9) 0.0013(6) 0.0045(8) -0.0028(8) C
C17 0.0419(7) 0.048(1) 0.055(1) 0.0010(6) -0.0103(8) -0.0007(9) C
C18 0.0485(9) 0.056(2) 0.068(2) 0.0004(9) -0.020(1) 0.005(1) C
C19 0.0455(9) 0.052(2) 0.091(3) 0.001(1) -0.020(1) 0.009(2) C
C20 0.0387(7) 0.044(2) 0.098(3) 0.002(1) -0.009(1) 0.002(2) C
C21 0.0374(7) 0.043(2) 0.079(2) 0.0019(8) 0.0006(8) -0.003(2) C
C22 0.0374(7) 0.042(1) 0.058(1) 0.0015(6) -0.0016(7) -0.0021(9) C
C23 0.0378(7) 0.043(1) 0.0483(9) 0.0014(6) 0.0035(7) -0.0020(8) C
C1T 0.081(7) 0.035(5) 0.163(7) 0.007(4) -0.029(6) -0.003(5) C
C2T 0.065(6) 0.055(5) 0.115(6) 0.033(4) -0.010(5) -0.035(5) C
C3T 0.045(6) 0.069(5) 0.103(7) 0.022(4) -0.002(5) -0.007(5) C
C4T 0.051(6) 0.056(6) 0.109(7) 0.012(4) -0.012(5) -0.011(5) C
C5T 0.054(8) 0.094(9) 0.101(7) 0.019(6) -0.008(5) -0.002(5) C
C6T 0.063(9) 0.090(7) 0.139(6) 0.004(5) -0.015(6) 0.036(7) C
C7T 0.153(9) 0.059(5) 0.290(9) -0.034(8) -0.085(9) 0.010(8) C

loop_
_geom_angle_atom_site_label_1
_geom_angle_atom_site_label_2
_geom_angle_atom_site_label_3
_geom_angle
_geom_angle_site_symmetry_1
_geom_angle_site_symmetry_2
_geom_angle_site_symmetry_3
_geom_angle_publ_flag
C2 N1 C10 118.6(5) 1_555 1_555 1_555 no
C6 N2 C17 118.7(5) 1_555 1_555 1_555 no
O1 N3 O2 122.3(6) 1_555 1_555 1_555 no
O1 N3 C14 118.2(6) 1_555 1_555 1_555 no
O2 N3 C14 119.3(6) 1_555 1_555 1_555 no
O3 N4 O4 122.1(8) 1_555 1_555 1_555 no
O3 N4 C21 120.3(7) 1_555 1_555 1_555 no
O4 N4 C21 117.7(7) 1_555 1_555 1_555 no
C2 C1 C8 110.2(4) 1_555 1_555 1_555 no
C2 C1 C9 112.1(5) 1_555 1_555 1_555 no
C2 C1 HC1 108.5 1_555 1_555 1_555 no
C8 C1 C9 108.9(5) 1_555 1_555 1_555 no
C8 C1 HC1 108.5 1_555 1_555 1_555 no
C9 C1 HC1 108.5 1_555 1_555 1_555 no
N1 C2 C1 115.5(5) 1_555 1_555 1_555 no
N1 C2 C3 123.3(5) 1_555 1_555 1_555 no
C1 C2 C3 121.2(5) 1_555 1_555 1_555 no
C2 C3 C4 121.2(5) 1_555 1_555 1_555 no
C2 C3 C16 118.3(5) 1_555 1_555 1_555 no
C4 C3 C16 120.5(5) 1_555 1_555 1_555 no
C3 C4 C5 112.2(5) 1_555 1_555 1_555 no
C3 C4 H1C4 108.8 1_555 1_555 1_555 no
C3 C4 H2C4 108.8 1_555 1_555 1_555 no
C5 C4 H1C4 108.8 1_555 1_555 1_555 no
C5 C4 H2C4 108.8 1_555 1_555 1_555 no
H1C4 C4 H2C4 109.5 1_555 1_555 1_555 no
C4 C5 C6 109.7(5) 1_555 1_555 1_555 no
C4 C5 C9 108.7(5) 1_555 1_555 1_555 no
C4 C5 HC5 108.7 1_555 1_555 1_555 no
C6 C5 C9 112.2(5) 1_555 1_555 1_555 no
C6 C5 HC5 108.7 1_555 1_555 1_555 no
C9 C5 HC5 108.7 1_555 1_555 1_555 no
N2 C6 C5 115.7(5) 1_555 1_555 1_555 no
N2 C6 C7 122.5(5) 1_555 1_555 1_555 no
C5 C6 C7 121.8(5) 1_555 1_555 1_555 no
C6 C7 C8 120.8(5) 1_555 1_555 1_555 no
C6 C7 C23 118.8(5) 1_555 1_555 1_555 no
C8 C7 C23 120.4(5) 1_555 1_555 1_555 no
C1 C8 C7 111.7(4) 1_555 1_555 1_555 no
C1 C8 H1C8 108.9 1_555 1_555 1_555 no
C1 C8 H2C8 108.9 1_555 1_555 1_555 no
C7 C8 H1C8 108.9 1_555 1_555 1_555 no
C7 C8 H2C8 108.9 1_555 1_555 1_555 no
H1C8 C8 H2C8 109.5 1_555 1_555 1_555 no
C1 C9 C5 107.5(5) 1_555 1_555 1_555 no
C1 C9 H1C9 110.0 1_555 1_555 1_555 no
C1 C9 H2C9 110.0 1_555 1_555 1_555 no
C5 C9 H1C9 110.0 1_555 1_555 1_555 no
C5 C9 H2C9 110.0 1_555 1_555 1_555 no
H1C9 C9 H2C9 109.5 1_555 1_555 1_555 no
N1 C10 C11 116.7(5) 1_555 1_555 1_555 no
N1 C10 C15 123.1(5) 1_555 1_555 1_555 no
C11 C10 C15 120.2(5) 1_555 1_555 1_555 no
C10 C11 C12 120.6(5) 1_555 1_555 1_555 no
C10 C11 HC11 119.7 1_555 1_555 1_555 no
C12 C11 HC11 119.7 1_555 1_555 1_555 no
C11 C12 C13 119.8(5) 1_555 1_555 1_555 no
C11 C12 HC12 120.1 1_555 1_555 1_555 no
C13 C12 HC12 120.1 1_555 1_555 1_555 no
C12 C13 C14 119.7(6) 1_555 1_555 1_555 no
C12 C13 HC13 120.1 1_555 1_555 1_555 no
C14 C13 HC13 120.1 1_555 1_555 1_555 no
N3 C14 C13 116.3(6) 1_555 1_555 1_555 no
N3 C14 C15 120.5(6) 1_555 1_555 1_555 no
C13 C14 C15 123.2(6) 1_555 1_555 1_555 no
C10 C15 C14 116.3(5) 1_555 1_555 1_555 no
C10 C15 C16 115.6(5) 1_555 1_555 1_555 no
C14 C15 C16 128.0(5) 1_555 1_555 1_555 no
C3 C16 C15 121.1(5) 1_555 1_555 1_555 no
C3 C16 HC16 119.5 1_555 1_555 1_555 no
C15 C16 HC16 119.5 1_555 1_555 1_555 no
N2 C17 C18 116.8(6) 1_555 1_555 1_555 no
N2 C17 C22 122.9(5) 1_555 1_555 1_555 no
C18 C17 C22 120.3(6) 1_555 1_555 1_555 no
C17 C18 C19 120.9(6) 1_555 1_555 1_555 no
C17 C18 HC18 119.5 1_555 1_555 1_555 no
C19 C18 HC18 119.5 1_555 1_555 1_555 no
C18 C19 C20 119.7(6) 1_555 1_555 1_555 no
C18 C19 HC19 120.2 1_555 1_555 1_555 no
C20 C19 HC19 120.2 1_555 1_555 1_555 no
C19 C20 C21 120.4(6) 1_555 1_555 1_555 no
C19 C20 HC20 119.8 1_555 1_555 1_555 no
C21 C20 HC20 119.8 1_555 1_555 1_555 no
N4 C21 C20 115.9(6) 1_555 1_555 1_555 no
N4 C21 C22 121.5(6) 1_555 1_555 1_555 no
C20 C21 C22 122.7(7) 1_555 1_555 1_555 no
C17 C22 C21 116.1(6) 1_555 1_555 1_555 no
C17 C22 C23 116.4(5) 1_555 1_555 1_555 no
C21 C22 C23 127.5(6) 1_555 1_555 1_555 no
C7 C23 C22 120.7(5) 1_555 1_555 1_555 no
C7 C23 HC23 119.7 1_555 1_555 1_555 no
C22 C23 HC23 119.7 1_555 1_555 1_555 no
C2T C1T C6T 116.7(12) 1_555 1_555 1_555 no
C2T C1T C7T 121.7(6) 1_555 1_555 1_555 no
C6T C1T C7T 121.7(6) 1_555 1_555 1_555 no
C1T C2T C3T 120.5(11) 1_555 1_555 1_555 no
C1T C2T HC2T 119.8 1_555 1_555 1_555 no
C3T C2T HC2T 119.8 1_555 1_555 1_555 no
C2T C3T C4T 121.2(13) 1_555 1_555 1_555 no
C2T C3T HC3T 119.4 1_555 1_555 1_555 no
C4T C3T HC3T 119.4 1_555 1_555 1_555 no
C3T C4T C5T 120.0(16) 1_555 1_555 1_555 no
C3T C4T HC4T 120.0 1_555 1_555 1_555 no
C5T C4T HC4T 120.0 1_555 1_555 1_555 no
C4T C5T C6T 121.2(14) 1_555 1_555 1_555 no
C4T C5T HC5T 119.4 1_555 1_555 1_555 no
C6T C5T HC5T 119.4 1_555 1_555 1_555 no
C1T C6T C5T 120.5(11) 1_555 1_555 1_555 no
C1T C6T HC6T 119.8 1_555 1_555 1_555 no
C5T C6T HC6T 119.8 1_555 1_555 1_555 no

loop_
_geom_bond_atom_site_label_1
_geom_bond_atom_site_label_2
_geom_bond_distance
_geom_bond_site_symmetry_1
_geom_bond_site_symmetry_2
_geom_bond_publ_flag
O1 N3 1.219(6) 1_555 1_555 no
O2 N3 1.194(6) 1_555 1_555 no
O3 N4 1.145(7) 1_555 1_555 no
O4 N4 1.200(7) 1_555 1_555 no
N1 C2 1.320(6) 1_555 1_555 no
N1 C10 1.365(6) 1_555 1_555 no
N2 C6 1.325(6) 1_555 1_555 no
N2 C17 1.366(6) 1_555 1_555 no
N3 C14 1.479(7) 1_555 1_555 no
N4 C21 1.477(8) 1_555 1_555 no
C1 C2 1.520(7) 1_555 1_555 no
C1 C8 1.538(7) 1_555 1_555 no
C1 C9 1.528(7) 1_555 1_555 no
C1 HC1 1.000 1_555 1_555 no
C2 C3 1.420(7) 1_555 1_555 no
C3 C4 1.512(7) 1_555 1_555 no
C3 C16 1.365(7) 1_555 1_555 no
C4 C5 1.536(7) 1_555 1_555 no
C4 H1C4 1.000 1_555 1_555 no
C4 H2C4 1.000 1_555 1_555 no
C5 C6 1.516(7) 1_555 1_555 no
C5 C9 1.532(7) 1_555 1_555 no
C5 HC5 1.000 1_555 1_555 no
C6 C7 1.416(7) 1_555 1_555 no
C7 C8 1.521(7) 1_555 1_555 no
C7 C23 1.374(7) 1_555 1_555 no
C8 H1C8 1.000 1_555 1_555 no
C8 H2C8 1.000 1_555 1_555 no
C9 H1C9 1.000 1_555 1_555 no
C9 H2C9 1.000 1_555 1_555 no
C10 C11 1.410(7) 1_555 1_555 no
C10 C15 1.428(7) 1_555 1_555 no
C11 C12 1.368(7) 1_555 1_555 no
C11 HC11 1.000 1_555 1_555 no
C12 C13 1.413(7) 1_555 1_555 no
C12 HC12 1.000 1_555 1_555 no
C13 C14 1.352(7) 1_555 1_555 no
C13 HC13 1.000 1_555 1_555 no
C14 C15 1.414(7) 1_555 1_555 no
C15 C16 1.429(7) 1_555 1_555 no
C16 HC16 1.000 1_555 1_555 no
C17 C18 1.409(7) 1_555 1_555 no
C17 C22 1.419(7) 1_555 1_555 no
C18 C19 1.367(8) 1_555 1_555 no
C18 HC18 1.000 1_555 1_555 no
C19 C20 1.395(8) 1_555 1_555 no
C19 HC19 1.000 1_555 1_555 no
C20 C21 1.356(8) 1_555 1_555 no
C20 HC20 1.000 1_555 1_555 no
C21 C22 1.424(7) 1_555 1_555 no
C22 C23 1.410(7) 1_555 1_555 no
C23 HC23 1.000 1_555 1_555 no
C1T C2T 1.407(11) 1_555 1_555 no
C1T C6T 1.407(11) 1_555 1_555 no
C1T C7T 1.487(21) 1_555 1_555 no
C2T C3T 1.366(16) 1_555 1_555 no
C2T HC2T 1.000 1_555 1_555 no
C3T C4T 1.351(12) 1_555 1_555 no
C3T HC3T 1.000 1_555 1_555 no
C4T C5T 1.351(12) 1_555 1_555 no
C4T HC4T 1.000 1_555 1_555 no
C5T C6T 1.366(16) 1_555 1_555 no
C5T HC5T 1.000 1_555 1_555 no
C6T HC6T 1.000 1_555 1_555 no
